data_4001588
loop_
_publ_author_name
'Br\'efuel, Nicolas'
'Shova, Sergiu'
'Lipkowski, Janusz'
'Tuchagues, Jean-Pierre'

_publ_section_title
;
 FeIIBi-Stable Materials Based on Dissymmetrical Ligands:&#x00A0; N4Schiff
 Bases Including 2-Pyridyl and 5-Methylimidazol-4-yl Rings Yield Various
 FeIISpin-Crossover Phenomena around 300 K
;
_journal_issue 23
_journal_name_full 'Chemistry of Materials'
_journal_page_first 5467
_journal_paper_doi 10.1021/cm061524m
_journal_volume 18
_journal_year 2006
_chemical_formula_sum 'C19 H22 Br Fe N7 S2'
_chemical_formula_weight 548.32
_chemical_name_systematic
;
 ?
;
_space_group_IT_number 2
_symmetry_cell_setting triclinic
_symmetry_space_group_name_Hall '-P 1'
_symmetry_space_group_name_H-M 'P -1'
_atom_sites_solution_hydrogens geom
_atom_sites_solution_primary direct
_atom_sites_solution_secondary difmap
_audit_creation_method SHELXL-97
_cell_angle_alpha 90.998(5)
_cell_angle_beta 95.670(5)
_cell_angle_gamma 97.677(5)
_cell_formula_units_Z 2
_cell_length_a 7.8118(5)
_cell_length_b 10.2170(6)
_cell_length_c 14.3138(9)
_cell_measurement_reflns_used 3880
_cell_measurement_temperature 180(2)
_cell_measurement_theta_max 32.10
_cell_measurement_theta_min 2.83
_cell_volume 1126.11(12)
_computing_cell_refinement 'CrysAlis RED, Oxford Diffraction Ltd.,'
_computing_data_collection 'CrysAlis CCD, Oxford Diffraction Ltd.,'
_computing_data_reduction 'CrysAlis RED, Oxford Diffraction Ltd.,'
_computing_molecular_graphics 'ORTEP-3 (Farrugia, 1997)'
_computing_publication_material 'SHELXL-97 (Sheldrick, 1997)'
_computing_structure_refinement 'SHELXL-97 (Sheldrick, 1997)'
_computing_structure_solution 'SHELXS-97 (Sheldrick, 1990)'
_diffrn_ambient_temperature 180(2)
_diffrn_detector_area_resol_mean 9
_diffrn_measured_fraction_theta_full 0.995
_diffrn_measured_fraction_theta_max 0.995
_diffrn_measurement_device_type 'Oxford Difraction, XCALIBUR'
_diffrn_measurement_method omega-phi
_diffrn_radiation_monochromator graphite
_diffrn_radiation_source 'Enhance (Mo) X-ray Source'
_diffrn_radiation_type MoK\a
_diffrn_radiation_wavelength 0.71073
_diffrn_reflns_av_R_equivalents 0.0451
_diffrn_reflns_av_sigmaI/netI 0.0524
_diffrn_reflns_limit_h_max 6
_diffrn_reflns_limit_h_min -9
_diffrn_reflns_limit_k_max 12
_diffrn_reflns_limit_k_min -12
_diffrn_reflns_limit_l_max 17
_diffrn_reflns_limit_l_min -17
_diffrn_reflns_number 7993
_diffrn_reflns_theta_full 26.02
_diffrn_reflns_theta_max 26.02
_diffrn_reflns_theta_min 3.10
_diffrn_standards_decay_% 0
_diffrn_standards_interval_count 0
_diffrn_standards_interval_time 0
_diffrn_standards_number 0
_exptl_absorpt_coefficient_mu 2.650
_exptl_absorpt_correction_T_max 0.900
_exptl_absorpt_correction_T_min 0.782
_exptl_absorpt_correction_type multi-scan
_exptl_absorpt_process_details 'c.f. r.h. blessing, acta cryst. (1995), a51, 33-38'
_exptl_crystal_colour red
_exptl_crystal_density_diffrn 1.617
_exptl_crystal_density_method 'not measured'
_exptl_crystal_description prism
_exptl_crystal_F_000 556
_exptl_crystal_size_max 0.40
_exptl_crystal_size_mid 0.20
_exptl_crystal_size_min 0.10
_refine_diff_density_max 0.895
_refine_diff_density_min -0.723
_refine_diff_density_rms 0.090
_refine_ls_extinction_method none
_refine_ls_goodness_of_fit_ref 0.953
_refine_ls_hydrogen_treatment constr
_refine_ls_matrix_type full
_refine_ls_number_parameters 272
_refine_ls_number_reflns 4419
_refine_ls_number_restraints 0
_refine_ls_restrained_S_all 0.953
_refine_ls_R_factor_all 0.0426
_refine_ls_R_factor_gt 0.0363
_refine_ls_shift/su_max 0.001
_refine_ls_shift/su_mean 0.000
_refine_ls_structure_factor_coef Fsqd
_refine_ls_weighting_details 'calc w=1/[\s^2^(Fo^2^)+(0.0656P)^2^+0.0000P] where P=(Fo^2^+2Fc^2^)/3'
_refine_ls_weighting_scheme calc
_refine_ls_wR_factor_gt 0.0950
_refine_ls_wR_factor_ref 0.0985
_reflns_number_gt 3661
_reflns_number_total 4419
_reflns_threshold_expression >2sigma(I)
_cod_data_source_file cm061524msi20060701_114312.cif
_cod_data_source_block cpx6_FeLD4(NCS)2
_cod_database_code 4001588

loop_
_symmetry_equiv_pos_as_xyz
'x, y, z'
'-x, -y, -z'

loop_
_atom_site_label
_atom_site_type_symbol
_atom_site_fract_x
_atom_site_fract_y
_atom_site_fract_z
_atom_site_U_iso_or_equiv
_atom_site_adp_type
_atom_site_occupancy
_atom_site_symmetry_multiplicity
_atom_site_calc_flag
_atom_site_refinement_flags
Fe1 Fe 0.68124(4) 0.40832(4) 0.26740(3) 0.01824(12) Uani 1 1 d .
Br1 Br 1.01100(4) 0.68206(3) 0.22331(2) 0.03182(11) Uani 1 1 d .
S1 S 0.87846(9) 0.13296(7) 0.03218(5) 0.02766(18) Uani 1 1 d .
S2 S 0.40589(10) 0.75858(8) 0.36865(7) 0.0398(2) Uani 1 1 d .
N4 N 0.6682(3) 0.5791(2) 0.17139(15) 0.0203(5) Uani 1 1 d .
N1 N 0.9209(3) 0.4022(2) 0.36677(16) 0.0213(5) Uani 1 1 d .
N2 N 0.6111(3) 0.2399(2) 0.35092(16) 0.0207(5) Uani 1 1 d .
N3 N 0.4189(3) 0.3749(2) 0.19323(16) 0.0210(5) Uani 1 1 d .
N5 N 0.7978(3) 0.3111(2) 0.16598(17) 0.0253(5) Uani 1 1 d .
N6 N 0.5816(3) 0.5381(2) 0.36719(17) 0.0274(5) Uani 1 1 d .
N7 N 1.1547(3) 0.3909(2) 0.46396(17) 0.0249(5) Uani 1 1 d .
H7 H 1.2572 0.4126 0.4922 0.030 Uiso 1 1 calc R
C3 C 1.0892(4) 0.1783(3) 0.5468(2) 0.0330(7) Uani 1 1 d .
H1A H 1.2028 0.2062 0.5784 0.050 Uiso 1 1 calc R
H1B H 1.0884 0.0952 0.5143 0.050 Uiso 1 1 calc R
H1C H 1.0058 0.1686 0.5919 0.050 Uiso 1 1 calc R
C1 C 1.0748(3) 0.4619(3) 0.3977(2) 0.0228(6) Uani 1 1 d .
H2 H 1.1236 0.5429 0.3770 0.027 Uiso 1 1 calc R
C2 C 1.0439(3) 0.2788(3) 0.47812(19) 0.0234(6) Uani 1 1 d .
C4 C 0.8997(3) 0.2864(3) 0.41748(19) 0.0215(6) Uani 1 1 d .
C5 C 0.7330(3) 0.2048(3) 0.40635(19) 0.0227(6) Uani 1 1 d .
H5 H 0.7149 0.1273 0.4393 0.027 Uiso 1 1 calc R
C6 C 0.4369(3) 0.1678(3) 0.3511(2) 0.0251(6) Uani 1 1 d .
H6A H 0.3710 0.2176 0.3894 0.030 Uiso 1 1 calc R
H6B H 0.4460 0.0838 0.3805 0.030 Uiso 1 1 calc R
C7 C 0.3364(3) 0.1413(3) 0.2545(2) 0.0225(6) Uani 1 1 d .
C8 C 0.1666(4) 0.0532(3) 0.2691(2) 0.0298(7) Uani 1 1 d .
H8A H 0.1927 -0.0271 0.2978 0.045 Uiso 1 1 calc R
H8B H 0.0997 0.0325 0.2095 0.045 Uiso 1 1 calc R
H8C H 0.1011 0.0989 0.3092 0.045 Uiso 1 1 calc R
C9 C 0.4368(4) 0.0670(3) 0.1896(2) 0.0327(7) Uani 1 1 d .
H9A H 0.4700 -0.0101 0.2201 0.049 Uiso 1 1 calc R
H9B H 0.5389 0.1235 0.1757 0.049 Uiso 1 1 calc R
H9C H 0.3646 0.0409 0.1324 0.049 Uiso 1 1 calc R
C10 C 0.2816(3) 0.2651(3) 0.2089(2) 0.0292(7) Uani 1 1 d .
H10A H 0.2175 0.2386 0.1485 0.035 Uiso 1 1 calc R
H10B H 0.2016 0.2996 0.2475 0.035 Uiso 1 1 calc R
C11 C 0.3781(3) 0.4607(3) 0.13337(19) 0.0214(6) Uani 1 1 d .
C12 C 0.2088(4) 0.4509(3) 0.0727(2) 0.0320(7) Uani 1 1 d .
H12A H 0.1760 0.3617 0.0490 0.048 Uiso 1 1 calc R
H12B H 0.2213 0.5091 0.0211 0.048 Uiso 1 1 calc R
H12C H 0.1209 0.4758 0.1091 0.048 Uiso 1 1 calc R
C13 C 0.5083(3) 0.5798(3) 0.12475(19) 0.0206(6) Uani 1 1 d .
C14 C 0.4656(4) 0.6881(3) 0.0756(2) 0.0299(7) Uani 1 1 d .
H14 H 0.3546 0.6874 0.0452 0.036 Uiso 1 1 calc R
C15 C 0.5899(4) 0.7980(3) 0.0717(2) 0.0328(7) Uani 1 1 d .
H15 H 0.5626 0.8718 0.0393 0.039 Uiso 1 1 calc R
C16 C 0.7530(4) 0.7968(3) 0.1162(2) 0.0284(6) Uani 1 1 d .
H16 H 0.8392 0.8686 0.1146 0.034 Uiso 1 1 calc R
C17 C 0.7843(3) 0.6844(3) 0.1637(2) 0.0228(6) Uani 1 1 d .
C18 C 0.8317(3) 0.2363(3) 0.11046(19) 0.0202(6) Uani 1 1 d .
C19 C 0.5071(3) 0.6296(3) 0.36837(19) 0.0222(6) Uani 1 1 d .

loop_
_atom_site_aniso_label
_atom_site_aniso_U_11
_atom_site_aniso_U_22
_atom_site_aniso_U_33
_atom_site_aniso_U_23
_atom_site_aniso_U_13
_atom_site_aniso_U_12
Fe1 0.01532(19) 0.0179(2) 0.0211(2) 0.00116(15) -0.00120(15) 0.00308(15)
Br1 0.02356(17) 0.02715(18) 0.0420(2) 0.00498(13) -0.00338(13) -0.00235(12)
S1 0.0283(4) 0.0276(4) 0.0275(4) -0.0040(3) 0.0027(3) 0.0063(3)
S2 0.0314(4) 0.0304(4) 0.0594(6) 0.0031(4) 0.0009(4) 0.0134(3)
N4 0.0207(11) 0.0193(11) 0.0211(11) 0.0008(9) 0.0015(9) 0.0036(9)
N1 0.0204(11) 0.0191(11) 0.0244(12) -0.0008(9) -0.0004(9) 0.0041(9)
N2 0.0174(11) 0.0219(11) 0.0217(11) -0.0010(9) 0.0003(9) 0.0002(9)
N3 0.0179(11) 0.0201(11) 0.0246(12) 0.0023(9) 0.0014(9) 0.0018(9)
N5 0.0228(12) 0.0257(12) 0.0273(13) -0.0002(10) 0.0023(10) 0.0037(10)
N6 0.0251(12) 0.0289(13) 0.0279(13) -0.0021(10) -0.0031(10) 0.0067(11)
N7 0.0178(11) 0.0296(13) 0.0263(12) -0.0028(10) -0.0033(10) 0.0040(10)
C3 0.0302(16) 0.0382(17) 0.0295(16) 0.0043(14) -0.0065(13) 0.0071(13)
C1 0.0169(13) 0.0242(14) 0.0270(14) 0.0012(12) -0.0001(11) 0.0039(11)
C2 0.0216(13) 0.0255(14) 0.0234(14) -0.0027(11) -0.0002(11) 0.0071(11)
C4 0.0199(13) 0.0228(14) 0.0219(14) -0.0027(11) 0.0011(11) 0.0042(11)
C5 0.0239(14) 0.0210(14) 0.0231(14) 0.0024(11) 0.0027(11) 0.0017(11)
C6 0.0192(13) 0.0295(15) 0.0262(15) 0.0029(12) 0.0063(11) -0.0013(11)
C7 0.0192(13) 0.0205(13) 0.0269(14) 0.0006(11) 0.0020(11) -0.0006(11)
C8 0.0236(14) 0.0265(15) 0.0359(17) 0.0037(13) -0.0005(13) -0.0064(12)
C9 0.0338(16) 0.0291(16) 0.0342(17) -0.0064(14) 0.0096(14) -0.0023(13)
C10 0.0161(13) 0.0285(15) 0.0410(18) 0.0079(14) -0.0036(12) -0.0008(11)
C11 0.0193(13) 0.0231(14) 0.0223(14) 0.0006(11) 0.0021(11) 0.0043(11)
C12 0.0243(15) 0.0344(17) 0.0359(17) 0.0068(14) -0.0059(13) 0.0055(13)
C13 0.0215(13) 0.0207(13) 0.0201(13) 0.0025(11) 0.0023(11) 0.0047(11)
C14 0.0274(15) 0.0316(16) 0.0302(16) 0.0069(13) -0.0033(13) 0.0063(12)
C15 0.0407(17) 0.0275(16) 0.0318(16) 0.0119(13) 0.0034(14) 0.0087(13)
C16 0.0330(16) 0.0215(14) 0.0304(16) 0.0051(12) 0.0065(13) -0.0001(12)
C17 0.0227(13) 0.0207(13) 0.0248(14) 0.0006(11) 0.0022(11) 0.0023(11)
C18 0.0151(12) 0.0217(14) 0.0232(14) 0.0068(11) -0.0009(11) 0.0016(10)
C19 0.0204(13) 0.0255(14) 0.0197(13) 0.0016(11) -0.0005(11) 0.0015(11)

loop_
_atom_type_symbol
_atom_type_description
_atom_type_scat_dispersion_real
_atom_type_scat_dispersion_imag
_atom_type_scat_source
C C 0.0033 0.0016 'International Tables Vol C Tables 4.2.6.8 and 6.1.1.4'
H H 0.0000 0.0000 'International Tables Vol C Tables 4.2.6.8 and 6.1.1.4'
N N 0.0061 0.0033 'International Tables Vol C Tables 4.2.6.8 and 6.1.1.4'
Fe Fe 0.3463 0.8444 'International Tables Vol C Tables 4.2.6.8 and 6.1.1.4'
Br Br -0.2901 2.4595 'International Tables Vol C Tables 4.2.6.8 and 6.1.1.4'
S S 0.1246 0.1234 'International Tables Vol C Tables 4.2.6.8 and 6.1.1.4'

loop_
_geom_angle_atom_site_label_1
_geom_angle_atom_site_label_2
_geom_angle_atom_site_label_3
_geom_angle
N5 Fe1 N2 97.63(9)
N5 Fe1 N3 95.52(9)
N2 Fe1 N3 88.73(8)
N5 Fe1 N6 171.26(9)
N2 Fe1 N6 90.55(9)
N3 Fe1 N6 87.69(8)
N5 Fe1 N4 89.11(9)
N2 Fe1 N4 162.90(8)
N3 Fe1 N4 74.94(8)
N6 Fe1 N4 83.87(8)
N5 Fe1 N1 88.52(9)
N2 Fe1 N1 76.76(8)
N3 Fe1 N1 165.35(8)
N6 Fe1 N1 90.38(8)
N4 Fe1 N1 119.30(8)
C17 N4 C13 116.9(2)
C17 N4 Fe1 129.41(18)
C13 N4 Fe1 113.01(16)
C1 N1 C4 105.0(2)
C1 N1 Fe1 146.2(2)
C4 N1 Fe1 108.76(16)
C5 N2 C6 118.5(2)
C5 N2 Fe1 115.95(18)
C6 N2 Fe1 125.55(17)
C11 N3 C10 116.9(2)
C11 N3 Fe1 117.30(18)
C10 N3 Fe1 125.78(17)
C18 N5 Fe1 165.2(2)
C19 N6 Fe1 140.5(2)
C1 N7 C2 108.3(2)
C1 N7 H7 125.8
C2 N7 H7 125.8
C2 C3 H1A 109.5
C2 C3 H1B 109.5
H1A C3 H1B 109.5
C2 C3 H1C 109.5
H1A C3 H1C 109.5
H1B C3 H1C 109.5
N1 C1 N7 111.5(3)
N1 C1 H2 124.2
N7 C1 H2 124.2
C4 C2 N7 104.8(2)
C4 C2 C3 132.4(3)
N7 C2 C3 122.8(2)
C2 C4 N1 110.4(2)
C2 C4 C5 130.8(3)
N1 C4 C5 118.5(2)
N2 C5 C4 119.2(3)
N2 C5 H5 120.4
C4 C5 H5 120.4
N2 C6 C7 114.9(2)
N2 C6 H6A 108.6
C7 C6 H6A 108.6
N2 C6 H6B 108.6
C7 C6 H6B 108.6
H6A C6 H6B 107.5
C6 C7 C10 113.7(2)
C6 C7 C9 111.1(2)
C10 C7 C9 111.2(2)
C6 C7 C8 106.6(2)
C10 C7 C8 105.5(2)
C9 C7 C8 108.4(2)
C7 C8 H8A 109.5
C7 C8 H8B 109.5
H8A C8 H8B 109.5
C7 C8 H8C 109.5
H8A C8 H8C 109.5
H8B C8 H8C 109.5
C7 C9 H9A 109.5
C7 C9 H9B 109.5
H9A C9 H9B 109.5
C7 C9 H9C 109.5
H9A C9 H9C 109.5
H9B C9 H9C 109.5
N3 C10 C7 118.2(2)
N3 C10 H10A 107.8
C7 C10 H10A 107.8
N3 C10 H10B 107.8
C7 C10 H10B 107.8
H10A C10 H10B 107.1
N3 C11 C13 117.4(2)
N3 C11 C12 124.8(2)
C13 C11 C12 117.7(2)
C11 C12 H12A 109.5
C11 C12 H12B 109.5
H12A C12 H12B 109.5
C11 C12 H12C 109.5
H12A C12 H12C 109.5
H12B C12 H12C 109.5
N4 C13 C14 121.6(2)
N4 C13 C11 116.7(2)
C14 C13 C11 121.6(2)
C13 C14 C15 119.5(3)
C13 C14 H14 120.3
C15 C14 H14 120.3
C16 C15 C14 119.3(3)
C16 C15 H15 120.3
C14 C15 H15 120.3
C15 C16 C17 117.3(3)
C15 C16 H16 121.4
C17 C16 H16 121.4
N4 C17 C16 125.3(3)
N4 C17 Br1 117.65(19)
C16 C17 Br1 117.1(2)
N5 C18 S1 179.4(3)
N6 C19 S2 178.8(3)

loop_
_geom_bond_atom_site_label_1
_geom_bond_atom_site_label_2
_geom_bond_distance
Fe1 N5 2.092(2)
Fe1 N2 2.154(2)
Fe1 N3 2.194(2)
Fe1 N6 2.199(2)
Fe1 N4 2.247(2)
Fe1 N1 2.245(2)
Br1 C17 1.891(3)
S1 C18 1.627(3)
S2 C19 1.625(3)
N4 C17 1.325(3)
N4 C13 1.358(3)
N1 C1 1.305(3)
N1 C4 1.398(3)
N2 C5 1.272(3)
N2 C6 1.459(3)
N3 C11 1.285(3)
N3 C10 1.481(3)
N5 C18 1.166(4)
N6 C19 1.166(4)
N7 C1 1.357(4)
N7 C2 1.371(4)
N7 H7 0.8600
C3 C2 1.486(4)
C3 H1A 0.9600
C3 H1B 0.9600
C3 H1C 0.9600
C1 H2 0.9300
C2 C4 1.364(4)
C4 C5 1.443(4)
C5 H5 0.9300
C6 C7 1.522(4)
C6 H6A 0.9700
C6 H6B 0.9700
C7 C10 1.526(4)
C7 C9 1.527(4)
C7 C8 1.535(4)
C8 H8A 0.9600
C8 H8B 0.9600
C8 H8C 0.9600
C9 H9A 0.9600
C9 H9B 0.9600
C9 H9C 0.9600
C10 H10A 0.9700
C10 H10B 0.9700
C11 C13 1.493(4)
C11 C12 1.500(4)
C12 H12A 0.9600
C12 H12B 0.9600
C12 H12C 0.9600
C13 C14 1.382(4)
C14 C15 1.388(4)
C14 H14 0.9300
C15 C16 1.369(4)
C15 H15 0.9300
C16 C17 1.382(4)
C16 H16 0.9300

loop_
_geom_hbond_atom_site_label_D
_geom_hbond_atom_site_label_H
_geom_hbond_atom_site_label_A
_geom_hbond_distance_DH
_geom_hbond_distance_HA
_geom_hbond_distance_DA
_geom_hbond_angle_DHA
_geom_hbond_site_symmetry_A
C1 H2 Br1 0.93 2.77 3.434(3) 128.8 .
N7 H7 N6 0.86 2.28 3.028(3) 145.9 2_766
